data_4309598
loop_
_publ_author_name
'Catelijne H. M. Amijs'
'Alexsandro Berger'
'Fouad Soulimani'
'Tom Visser'
'Gerard P. M. van Klink'
'Martin Lutz'
'Anthony L. Spek'
'Gerard van Koten'

_publ_contact_author_address
; Bijvoet Center for Biomolecular Research
  Dep. Crystal and Structural Chemistry
  Utrecht University
  Padualaan 8
  3584 CH Utrecht
  The Netherlands
;
_publ_contact_author_email m.lutz@chem.uu.nl
_publ_contact_author_fax '[+31] 30 2533940'
_publ_contact_author_name 'Martin Lutz'
_publ_contact_author_phone '[+31] 30 2533902'
_publ_section_title
;
Neutral Pyridyl-Functionalized C,N-ortho-Chelated Aminoaryl Platinum(II)
Corner Building Blocks for Application in Coordination Reactions
;
_journal_name_full 'Inorganic Chemistry'
_journal_page_first 6567
_journal_page_last 6578
_journal_paper_doi 10.1021/ic050697v
_journal_volume 44
_journal_year 2005
_chemical_formula_moiety 'C52 H68 N8 Pt3, 2(N O3)'
_chemical_formula_sum 'C52 H68 N10 O6 Pt3'
_chemical_formula_weight 1514.43
_chemical_name_systematic
; 
 ? 
;
_space_group_IT_number 14
_symmetry_cell_setting monoclinic
_symmetry_space_group_name_Hall '-P 2ybc'
_symmetry_space_group_name_H-M 'P 1 21/c 1'
_atom_sites_solution_hydrogens geom
_atom_sites_solution_primary heavy
_atom_sites_solution_secondary difmap
_audit_creation_method SHELXL-97
_cell_angle_alpha 90.00
_cell_angle_beta 128.2015(6)
_cell_angle_gamma 90.00
_cell_formula_units_Z 4
_cell_length_a 18.1883(3)
_cell_length_b 21.1087(4)
_cell_length_c 23.0192(4)
_cell_measurement_reflns_used 193230
_cell_measurement_temperature 150(2)
_cell_measurement_theta_max 23.53
_cell_measurement_theta_min 1.02
_cell_volume 6945.1(2)
_computing_cell_refinement HKL2000
_computing_data_collection 'Nonius COLLECT'
_computing_data_reduction 'HKL2000, ABST, SortAV, SQUEEZE'
_computing_structure_refinement 'SHELXL-97 (Sheldrick, 1997)'
_computing_structure_solution 'DIRDIF-99 (Beurskens et al., 1999)'
_diffrn_ambient_temperature 150(2)
_diffrn_measured_fraction_theta_full 0.999
_diffrn_measured_fraction_theta_max 0.999
_diffrn_radiation_monochromator graphite
_diffrn_radiation_source 'rotating anode'
_diffrn_radiation_type MoK\a
_diffrn_radiation_wavelength 0.71073
_diffrn_reflns_av_R_equivalents 0.0739
_diffrn_reflns_av_sigmaI/netI 0.0472
_diffrn_reflns_limit_h_max 16
_diffrn_reflns_limit_h_min -20
_diffrn_reflns_limit_k_max 23
_diffrn_reflns_limit_k_min 0
_diffrn_reflns_limit_l_max 25
_diffrn_reflns_limit_l_min 0
_diffrn_reflns_number 70031
_diffrn_reflns_theta_full 23.50
_diffrn_reflns_theta_max 23.50
_diffrn_reflns_theta_min 1.42
_exptl_absorpt_coefficient_mu 6.072
_exptl_absorpt_correction_T_max 0.80785
_exptl_absorpt_correction_T_min 0.20668
_exptl_absorpt_correction_type analytical
_exptl_crystal_colour yellowish
_exptl_crystal_density_diffrn 1.448
_exptl_crystal_density_method 'not measured'
_exptl_crystal_description needle
_exptl_crystal_F_000 2928
_exptl_crystal_size_max 0.42
_exptl_crystal_size_mid 0.12
_exptl_crystal_size_min 0.04
_refine_diff_density_max 2.458
_refine_diff_density_min -0.731
_refine_diff_density_rms 0.128
_refine_ls_extinction_method none
_refine_ls_goodness_of_fit_ref 1.080
_refine_ls_hydrogen_treatment constr
_refine_ls_matrix_type full
_refine_ls_number_parameters 612
_refine_ls_number_reflns 10269
_refine_ls_number_restraints 32
_refine_ls_restrained_S_all 1.078
_refine_ls_R_factor_all 0.0567
_refine_ls_R_factor_gt 0.0405
_refine_ls_shift/su_max 0.020
_refine_ls_shift/su_mean 0.000
_refine_ls_structure_factor_coef Fsqd
_refine_ls_weighting_details 'calc w=1/[\s^2^(Fo^2^)+(0.0637P)^2^+0.0000P] where P=(Fo^2^+2Fc^2^)/3'
_refine_ls_weighting_scheme calc
_refine_ls_wR_factor_gt 0.1074
_refine_ls_wR_factor_ref 0.1138
_reflns_number_gt 7459
_reflns_number_total 10269
_reflns_threshold_expression I>2\s(I)
_cod_data_source_file ic050697vsi20050504_091400_1.cif
_cod_data_source_block s3090a
_cod_original_sg_symbol_H-M 'P 21/c'
_cod_database_code 4309598

loop_
_symmetry_equiv_pos_as_xyz
'x, y, z'
'-x, y+1/2, -z+1/2'
'-x, -y, -z'
'x, -y-1/2, z-1/2'

loop_
_atom_site_label
_atom_site_type_symbol
_atom_site_fract_x
_atom_site_fract_y
_atom_site_fract_z
_atom_site_U_iso_or_equiv
_atom_site_adp_type
_atom_site_occupancy
_atom_site_symmetry_multiplicity
_atom_site_calc_flag
_atom_site_refinement_flags
_atom_site_disorder_assembly
_atom_site_disorder_group
Pt1 Pt 0.36682(2) 0.926111(16) 0.364254(19) 0.04872(12) Uani 1 1 d . . .
Pt2 Pt -0.11940(2) 0.597586(15) 0.358071(17) 0.04258(11) Uani 1 1 d . . .
Pt3 Pt 0.05476(3) 0.079182(15) 0.42711(2) 0.05106(12) Uani 1 1 d . . .
N11 N 0.4340(5) 0.8707(4) 0.3355(4) 0.069(2) Uani 1 1 d . . .
N12 N 0.3176(5) 1.0007(3) 0.3901(4) 0.0524(18) Uani 1 1 d . . .
C11 C 0.4445(6) 0.9926(4) 0.3694(5) 0.053(2) Uani 1 1 d . . .
C12 C 0.4924(6) 0.9808(5) 0.3418(5) 0.064(3) Uani 1 1 d . . .
C13 C 0.5423(7) 1.0302(7) 0.3415(6) 0.081(3) Uani 1 1 d . . .
H13 H 0.5755 1.0232 0.3225 0.097 Uiso 1 1 calc R . .
C14 C 0.5447(8) 1.0888(6) 0.3679(6) 0.085(4) Uani 1 1 d . . .
H14 H 0.5803 1.1218 0.3679 0.101 Uiso 1 1 calc R . .
C15 C 0.4945(7) 1.1005(4) 0.3952(6) 0.070(3) Uani 1 1 d . . .
H15 H 0.4946 1.1413 0.4125 0.085 Uiso 1 1 calc R . .
C16 C 0.4446(6) 1.0504(5) 0.3960(5) 0.057(2) Uani 1 1 d . . .
C17 C 0.4746(7) 0.9163(5) 0.3073(6) 0.076(3) Uani 1 1 d . . .
H17A H 0.5337 0.8986 0.3206 0.091 Uiso 1 1 calc R . .
H17B H 0.4295 0.9199 0.2528 0.091 Uiso 1 1 calc R . .
C18 C 0.5178(7) 0.8389(5) 0.4045(6) 0.085(3) Uani 1 1 d . . .
H18A H 0.4970 0.8133 0.4274 0.128 Uiso 1 1 calc R . .
H18B H 0.5619 0.8712 0.4395 0.128 Uiso 1 1 calc R . .
H18C H 0.5487 0.8114 0.3911 0.128 Uiso 1 1 calc R . .
C19 C 0.3746(8) 0.8225(5) 0.2789(6) 0.089(3) Uani 1 1 d . . .
H19A H 0.4120 0.7979 0.2695 0.133 Uiso 1 1 calc R . .
H19B H 0.3231 0.8433 0.2331 0.133 Uiso 1 1 calc R . .
H19C H 0.3492 0.7942 0.2963 0.133 Uiso 1 1 calc R . .
C110 C 0.3932(6) 1.0538(4) 0.4270(5) 0.057(2) Uani 1 1 d . . .
H11A H 0.3632 1.0959 0.4166 0.069 Uiso 1 1 calc R . .
H11B H 0.4370 1.0477 0.4812 0.069 Uiso 1 1 calc R . .
C111 C 0.2333(6) 1.0270(4) 0.3205(4) 0.055(2) Uani 1 1 d . . .
H11C H 0.2091 1.0624 0.3317 0.083 Uiso 1 1 calc R . .
H11D H 0.1854 0.9940 0.2941 0.083 Uiso 1 1 calc R . .
H11E H 0.2496 1.0421 0.2894 0.083 Uiso 1 1 calc R . .
C112 C 0.2928(7) 0.9855(5) 0.4390(5) 0.073(3) Uani 1 1 d . . .
H11F H 0.2841 1.0249 0.4566 0.109 Uiso 1 1 calc R . .
H11G H 0.3432 0.9607 0.4813 0.109 Uiso 1 1 calc R . .
H11H H 0.2346 0.9609 0.4113 0.109 Uiso 1 1 calc R . .
N21 N -0.1880(5) 0.6896(3) 0.3113(4) 0.0501(18) Uani 1 1 d . . .
N22 N 0.2795(5) 0.8533(3) 0.3570(4) 0.0541(18) Uani 1 1 d . . .
C21 C -0.0242(6) 0.6383(4) 0.3532(4) 0.043(2) Uani 1 1 d . . .
C22 C -0.0582(6) 0.6922(3) 0.3057(4) 0.043(2) Uani 1 1 d . . .
C23 C 0.0014(6) 0.7284(4) 0.3030(4) 0.048(2) Uani 1 1 d . . .
H23 H -0.0233 0.7631 0.2694 0.058 Uiso 1 1 calc R . .
C24 C 0.0972(6) 0.7168(4) 0.3473(5) 0.051(2) Uani 1 1 d . . .
C25 C 0.1296(6) 0.6651(4) 0.3939(4) 0.050(2) Uani 1 1 d . . .
H25 H 0.1947 0.6559 0.4254 0.060 Uiso 1 1 calc R . .
C26 C 0.0706(6) 0.6266(4) 0.3960(4) 0.043(2) Uani 1 1 d . . .
H26 H 0.0957 0.5909 0.4279 0.052 Uiso 1 1 calc R . .
C27 C -0.1596(6) 0.7074(4) 0.2640(5) 0.054(2) Uani 1 1 d . . .
H27A H -0.1976 0.6834 0.2170 0.065 Uiso 1 1 calc R . .
H27B H -0.1704 0.7532 0.2522 0.065 Uiso 1 1 calc R . .
C28 C -0.2913(6) 0.6910(4) 0.2609(6) 0.074(3) Uani 1 1 d . . .
H28A H -0.3130 0.7315 0.2346 0.111 Uiso 1 1 calc R . .
H28B H -0.3143 0.6861 0.2896 0.111 Uiso 1 1 calc R . .
H28C H -0.3153 0.6563 0.2252 0.111 Uiso 1 1 calc R . .
C29 C -0.1499(7) 0.7400(4) 0.3687(5) 0.068(3) Uani 1 1 d . . .
H29A H -0.1781 0.7808 0.3446 0.101 Uiso 1 1 calc R . .
H29B H -0.0819 0.7426 0.3971 0.101 Uiso 1 1 calc R . .
H29C H -0.1647 0.7299 0.4020 0.101 Uiso 1 1 calc R . .
C210 C 0.1611(6) 0.7630(4) 0.3468(5) 0.055(2) Uani 1 1 d . . .
C211 C 0.1342(6) 0.7972(5) 0.2899(5) 0.062(3) Uani 1 1 d . . .
H211 H 0.0738 0.7905 0.2443 0.074 Uiso 1 1 calc R . .
C212 C 0.1920(7) 0.8432(4) 0.2942(5) 0.061(2) Uani 1 1 d . . .
H212 H 0.1694 0.8682 0.2518 0.073 Uiso 1 1 calc R . .
C213 C 0.3077(6) 0.8178(4) 0.4165(5) 0.058(2) Uani 1 1 d . . .
H213 H 0.3683 0.8250 0.4617 0.070 Uiso 1 1 calc R . .
C214 C 0.2528(7) 0.7721(5) 0.4145(5) 0.067(3) Uani 1 1 d . . .
H214 H 0.2752 0.7471 0.4568 0.081 Uiso 1 1 calc R . .
N31 N -0.2081(4) 0.5540(3) 0.3820(3) 0.0424(16) Uani 1 1 d . . .
N32 N 0.0302(6) 0.1789(3) 0.4229(4) 0.062(2) Uani 1 1 d . . .
C31 C -0.0660(5) 0.5114(3) 0.3830(4) 0.0401(19) Uani 1 1 d . . .
C32 C -0.0969(5) 0.4709(3) 0.4122(4) 0.0391(19) Uani 1 1 d . . .
C33 C -0.0738(6) 0.4066(4) 0.4255(4) 0.044(2) Uani 1 1 d . . .
H33 H -0.0929 0.3814 0.4483 0.053 Uiso 1 1 calc R . .
C34 C -0.0219(6) 0.3788(4) 0.4051(4) 0.045(2) Uani 1 1 d . . .
C35 C 0.0052(5) 0.4188(4) 0.3726(4) 0.041(2) Uani 1 1 d . . .
H35 H 0.0391 0.4016 0.3573 0.050 Uiso 1 1 calc R . .
C36 C -0.0161(5) 0.4823(3) 0.3623(4) 0.0415(19) Uani 1 1 d . . .
H36 H 0.0039 0.5075 0.3401 0.050 Uiso 1 1 calc R . .
C37 C -0.1492(6) 0.5027(4) 0.4357(4) 0.046(2) Uani 1 1 d . . .
H37A H -0.1890 0.4715 0.4366 0.055 Uiso 1 1 calc R . .
H37B H -0.1044 0.5207 0.4859 0.055 Uiso 1 1 calc R . .
C38 C -0.2944(6) 0.5271(4) 0.3170(5) 0.060(2) Uani 1 1 d . . .
H38A H -0.2797 0.4899 0.3004 0.089 Uiso 1 1 calc R . .
H38B H -0.3265 0.5588 0.2775 0.089 Uiso 1 1 calc R . .
H38C H -0.3349 0.5145 0.3295 0.089 Uiso 1 1 calc R . .
C39 C -0.2317(6) 0.5983(4) 0.4186(5) 0.060(2) Uani 1 1 d . . .
H39A H -0.2589 0.5744 0.4377 0.090 Uiso 1 1 calc R . .
H39B H -0.2770 0.6297 0.3826 0.090 Uiso 1 1 calc R . .
H39C H -0.1748 0.6199 0.4595 0.090 Uiso 1 1 calc R . .
C310 C -0.0002(5) 0.3079(4) 0.4151(4) 0.0382(19) Uani 1 1 d . . .
C311 C -0.0546(7) 0.2676(4) 0.4181(5) 0.059(2) Uani 1 1 d . . .
H311 H -0.1043 0.2829 0.4173 0.071 Uiso 1 1 calc R . .
C312 C -0.0374(7) 0.2028(4) 0.4223(5) 0.058(2) Uani 1 1 d . . .
H312 H -0.0760 0.1745 0.4248 0.069 Uiso 1 1 calc R . .
C313 C 0.0855(6) 0.2221(4) 0.4206(5) 0.055(2) Uani 1 1 d . . .
H313 H 0.1355 0.2070 0.4216 0.066 Uiso 1 1 calc R . .
C314 C 0.0706(6) 0.2856(4) 0.4170(4) 0.050(2) Uani 1 1 d . . .
H314 H 0.1100 0.3142 0.4157 0.060 Uiso 1 1 calc R . .
N41 N 0.1594(5) 0.0701(3) 0.5401(4) 0.0536(19) Uani 1 1 d . . .
N42 N -0.0425(6) 0.0622(3) 0.3146(4) 0.060(2) Uani 1 1 d . . .
C41 C 0.0695(5) -0.0061(4) 0.4272(4) 0.042(2) Uani 1 1 d . . .
C42 C 0.1405(7) -0.0392(4) 0.4951(5) 0.060(2) Uani 1 1 d . . .
C43 C 0.1499(7) -0.1054(4) 0.4978(6) 0.066(3) Uani 1 1 d . . .
H43 H 0.1960 -0.1266 0.5428 0.079 Uiso 1 1 calc R . .
C44 C 0.0896(8) -0.1387(5) 0.4327(7) 0.073(3) Uani 1 1 d . . .
H44 H 0.0977 -0.1831 0.4327 0.088 Uiso 1 1 calc R . .
C45 C 0.0205(9) -0.1105(5) 0.3698(7) 0.087(4) Uani 1 1 d . . .
H45 H -0.0216 -0.1353 0.3268 0.105 Uiso 1 1 calc R . .
C46 C 0.0092(7) -0.0429(4) 0.3666(5) 0.065(3) Uani 1 1 d . . .
C47 C 0.2081(8) 0.0071(5) 0.5553(6) 0.091(3) Uani 1 1 d . . .
H47A H 0.2632 0.0127 0.5567 0.109 Uiso 1 1 calc R . .
H47B H 0.2300 -0.0094 0.6039 0.109 Uiso 1 1 calc R . .
C48 C 0.2367(8) 0.1191(6) 0.5754(7) 0.108(4) Uani 1 1 d . . .
H48A H 0.2107 0.1611 0.5709 0.162 Uiso 1 1 calc R . .
H48B H 0.2649 0.1190 0.5504 0.162 Uiso 1 1 calc R . .
H48C H 0.2846 0.1089 0.6278 0.162 Uiso 1 1 calc R . .
C49 C 0.1197(8) 0.0758(6) 0.5779(6) 0.104(4) Uani 1 1 d . . .
H49A H 0.1695 0.0729 0.6314 0.156 Uiso 1 1 calc R . .
H49B H 0.0745 0.0415 0.5620 0.156 Uiso 1 1 calc R . .
H49C H 0.0879 0.1167 0.5660 0.156 Uiso 1 1 calc R . .
C410 C -0.0686(9) -0.0049(5) 0.3036(6) 0.096(4) Uani 1 1 d . . .
H41A H -0.0826 -0.0200 0.2569 0.115 Uiso 1 1 calc R . .
H41B H -0.1256 -0.0103 0.2997 0.115 Uiso 1 1 calc R . .
C411 C 0.0063(10) 0.0762(6) 0.2833(7) 0.104(4) Uani 1 1 d . . .
H41C H 0.0576 0.0459 0.3030 0.156 Uiso 1 1 calc R . .
H41D H 0.0315 0.1193 0.2970 0.156 Uiso 1 1 calc R . .
H41E H -0.0379 0.0725 0.2294 0.156 Uiso 1 1 calc R . .
C412 C -0.1271(8) 0.1029(5) 0.2739(6) 0.099(4) Uani 1 1 d . . .
H41F H -0.1704 0.0889 0.2223 0.148 Uiso 1 1 calc R . .
H41G H -0.1089 0.1470 0.2755 0.148 Uiso 1 1 calc R . .
H41H H -0.1577 0.0998 0.2969 0.148 Uiso 1 1 calc R . .
O51 O 0.3579(6) 0.2157(4) 0.4207(5) 0.129(3) Uiso 1 1 d D . .
O52 O 0.2602(6) 0.1680(4) 0.4287(5) 0.118(3) Uiso 1 1 d D . .
O53 O 0.2908(8) 0.2661(5) 0.4579(6) 0.192(5) Uiso 1 1 d D . .
N51 N 0.3030(4) 0.2167(3) 0.4357(3) 0.100(3) Uiso 1 1 d D . .
O61 O 0.2765(13) 0.7777(7) 0.6319(10) 0.296(9) Uiso 1 1 d D . .
O62 O 0.2538(13) 0.6861(7) 0.5822(11) 0.313(10) Uiso 1 1 d D . .
O63 O 0.3756(14) 0.7402(11) 0.6188(16) 0.51(2) Uiso 1 1 d D . .
N61 N 0.3019(9) 0.7348(6) 0.6110(6) 0.77(5) Uiso 1 1 d D . .

loop_
_atom_site_aniso_label
_atom_site_aniso_U_11
_atom_site_aniso_U_22
_atom_site_aniso_U_33
_atom_site_aniso_U_23
_atom_site_aniso_U_13
_atom_site_aniso_U_12
Pt1 0.0479(2) 0.0508(2) 0.0435(2) 0.00511(15) 0.02635(19) 0.00428(15)
Pt2 0.0457(2) 0.0416(2) 0.0365(2) -0.00359(14) 0.02353(18) 0.00111(15)
Pt3 0.0677(3) 0.0424(2) 0.0573(2) 0.00362(16) 0.0457(2) 0.00493(16)
N11 0.063(5) 0.084(6) 0.041(5) 0.001(4) 0.023(5) 0.026(4)
N12 0.055(5) 0.061(5) 0.050(5) 0.010(4) 0.036(4) 0.006(4)
C11 0.039(5) 0.064(6) 0.040(5) 0.017(4) 0.017(5) 0.009(4)
C12 0.042(6) 0.105(8) 0.051(6) 0.021(6) 0.030(5) 0.015(5)
C13 0.040(6) 0.137(11) 0.060(7) 0.037(7) 0.028(6) 0.005(6)
C14 0.063(8) 0.095(9) 0.059(7) 0.019(6) 0.020(6) -0.018(6)
C15 0.059(7) 0.054(6) 0.064(7) 0.019(5) 0.021(6) 0.000(5)
C16 0.048(6) 0.065(6) 0.046(6) 0.004(5) 0.023(5) -0.006(5)
C17 0.067(7) 0.104(9) 0.063(7) 0.019(6) 0.044(6) 0.024(6)
C18 0.083(8) 0.096(8) 0.084(8) 0.033(6) 0.055(7) 0.048(7)
C19 0.095(9) 0.085(8) 0.061(7) -0.017(6) 0.035(7) 0.018(6)
C110 0.055(6) 0.041(5) 0.041(5) 0.001(4) 0.013(5) 0.007(4)
C111 0.057(6) 0.057(6) 0.040(5) 0.012(4) 0.025(5) 0.011(4)
C112 0.085(8) 0.089(7) 0.070(7) 0.015(6) 0.061(7) 0.012(6)
N21 0.056(5) 0.045(4) 0.048(4) -0.005(3) 0.032(4) 0.009(3)
N22 0.051(5) 0.050(4) 0.060(5) 0.007(4) 0.034(5) -0.009(4)
C21 0.053(6) 0.044(5) 0.032(5) -0.011(4) 0.027(5) -0.001(4)
C22 0.058(6) 0.032(4) 0.034(5) -0.010(4) 0.025(5) -0.008(4)
C23 0.060(6) 0.042(5) 0.035(5) -0.002(4) 0.026(5) -0.003(4)
C24 0.055(6) 0.056(5) 0.038(5) 0.001(4) 0.026(5) 0.004(4)
C25 0.054(6) 0.052(5) 0.035(5) 0.005(4) 0.022(5) 0.005(4)
C26 0.042(5) 0.040(5) 0.041(5) -0.001(4) 0.023(5) 0.007(4)
C27 0.073(7) 0.035(5) 0.053(6) 0.002(4) 0.039(6) 0.007(4)
C28 0.059(7) 0.057(6) 0.083(8) 0.019(5) 0.033(6) 0.017(5)
C29 0.086(8) 0.058(6) 0.060(6) -0.016(5) 0.045(6) 0.007(5)
C210 0.039(5) 0.032(5) 0.061(6) 0.013(4) 0.015(5) 0.001(4)
C211 0.044(6) 0.099(8) 0.025(5) -0.005(5) 0.013(5) -0.005(5)
C212 0.054(6) 0.062(6) 0.047(6) 0.007(5) 0.021(6) -0.006(5)
C213 0.045(6) 0.052(6) 0.059(6) 0.005(5) 0.024(5) -0.001(4)
C214 0.063(7) 0.081(7) 0.057(7) 0.011(5) 0.036(6) 0.000(5)
N31 0.036(4) 0.054(4) 0.032(4) -0.007(3) 0.019(4) -0.002(3)
N32 0.092(6) 0.037(4) 0.086(6) 0.007(4) 0.069(6) 0.014(4)
C31 0.041(5) 0.044(5) 0.020(4) -0.006(3) 0.011(4) -0.001(4)
C32 0.047(5) 0.043(5) 0.030(4) 0.002(4) 0.025(4) 0.005(4)
C33 0.044(5) 0.047(5) 0.043(5) 0.000(4) 0.028(5) 0.001(4)
C34 0.055(6) 0.038(5) 0.034(5) -0.010(4) 0.023(5) -0.009(4)
C35 0.041(5) 0.053(5) 0.027(4) 0.003(4) 0.020(4) 0.007(4)
C36 0.051(5) 0.033(5) 0.041(5) -0.002(4) 0.029(5) -0.005(4)
C37 0.054(6) 0.049(5) 0.035(5) 0.005(4) 0.028(5) -0.007(4)
C38 0.067(7) 0.074(6) 0.049(6) -0.006(5) 0.041(6) 0.000(5)
C39 0.056(6) 0.075(6) 0.055(6) -0.012(5) 0.037(5) 0.003(5)
C310 0.036(5) 0.050(5) 0.035(5) -0.012(4) 0.025(4) -0.011(4)
C311 0.075(7) 0.050(6) 0.056(6) 0.000(4) 0.042(6) 0.012(5)
C312 0.072(7) 0.046(5) 0.079(7) 0.008(5) 0.058(6) 0.001(5)
C313 0.064(6) 0.058(6) 0.058(6) 0.006(4) 0.046(6) 0.005(5)
C314 0.061(6) 0.034(5) 0.051(6) -0.003(4) 0.032(5) -0.011(4)
N41 0.070(5) 0.048(4) 0.050(5) -0.005(3) 0.041(4) 0.001(4)
N42 0.086(6) 0.054(5) 0.058(5) 0.019(4) 0.053(5) 0.025(4)
C41 0.033(5) 0.080(6) 0.028(5) -0.019(4) 0.026(4) -0.003(4)
C42 0.072(7) 0.046(6) 0.063(7) 0.000(5) 0.043(6) 0.008(5)
C43 0.080(8) 0.058(6) 0.069(7) 0.017(5) 0.050(7) 0.016(5)
C44 0.107(10) 0.042(6) 0.099(9) 0.002(6) 0.077(9) 0.011(6)
C45 0.129(11) 0.054(7) 0.076(8) -0.011(6) 0.062(9) 0.000(7)
C46 0.093(8) 0.044(6) 0.063(7) 0.017(5) 0.051(7) 0.018(5)
C47 0.090(9) 0.097(9) 0.063(7) 0.015(6) 0.036(7) 0.021(7)
C48 0.077(9) 0.130(11) 0.117(11) 0.008(9) 0.060(9) -0.005(8)
C49 0.078(9) 0.190(14) 0.067(8) -0.016(8) 0.057(8) 0.004(8)
C410 0.129(11) 0.070(8) 0.061(7) -0.009(6) 0.044(8) -0.002(7)
C411 0.138(12) 0.123(10) 0.092(10) 0.006(7) 0.092(10) 0.011(8)
C412 0.085(9) 0.109(9) 0.079(8) -0.008(7) 0.040(8) 0.022(7)

loop_
_atom_type_symbol
_atom_type_description
_atom_type_scat_dispersion_real
_atom_type_scat_dispersion_imag
_atom_type_scat_source
C C 0.0033 0.0016 'International Tables Vol C Tables 4.2.6.8 and 6.1.1.4'
H H 0.0000 0.0000 'International Tables Vol C Tables 4.2.6.8 and 6.1.1.4'
N N 0.0061 0.0033 'International Tables Vol C Tables 4.2.6.8 and 6.1.1.4'
O O 0.0106 0.0060 'International Tables Vol C Tables 4.2.6.8 and 6.1.1.4'
Pt Pt -1.7033 8.3905 'International Tables Vol C Tables 4.2.6.8 and 6.1.1.4'

loop_
_geom_angle_atom_site_label_1
_geom_angle_atom_site_label_2
_geom_angle_atom_site_label_3
_geom_angle
_geom_angle_site_symmetry_1
_geom_angle_site_symmetry_3
_geom_angle_publ_flag
C11 Pt1 N12 81.9(3) . . ?
C11 Pt1 N11 83.0(4) . . ?
N12 Pt1 N11 164.7(3) . . ?
C11 Pt1 N22 179.1(3) . . ?
N12 Pt1 N22 97.9(3) . . ?
N11 Pt1 N22 97.2(3) . . ?
C31 Pt2 C21 97.2(3) . . ?
C31 Pt2 N21 170.4(3) . . ?
C21 Pt2 N21 80.9(3) . . ?
C31 Pt2 N31 81.2(3) . . ?
C21 Pt2 N31 171.2(3) . . ?
N21 Pt2 N31 102.1(2) . . ?
C41 Pt3 N42 80.9(3) . . ?
C41 Pt3 N41 83.5(3) . . ?
N42 Pt3 N41 164.3(3) . . ?
C41 Pt3 N32 177.2(3) . . ?
N42 Pt3 N32 96.9(3) . . ?
N41 Pt3 N32 98.7(3) . . ?
C19 N11 C18 109.5(8) . . ?
C19 N11 C17 109.3(8) . . ?
C18 N11 C17 106.1(8) . . ?
C19 N11 Pt1 114.8(6) . . ?
C18 N11 Pt1 109.0(5) . . ?
C17 N11 Pt1 107.8(5) . . ?
C111 N12 C112 107.7(7) . . ?
C111 N12 C110 107.2(6) . . ?
C112 N12 C110 108.8(7) . . ?
C111 N12 Pt1 108.5(5) . . ?
C112 N12 Pt1 116.2(5) . . ?
C110 N12 Pt1 108.1(5) . . ?
C16 C11 C12 122.8(9) . . ?
C16 C11 Pt1 118.2(7) . . ?
C12 C11 Pt1 118.9(8) . . ?
C11 C12 C13 117.9(10) . . ?
C11 C12 C17 114.5(9) . . ?
C13 C12 C17 127.3(9) . . ?
C14 C13 C12 121.4(10) . . ?
C14 C13 H13 119.3 . . ?
C12 C13 H13 119.3 . . ?
C13 C14 C15 120.2(10) . . ?
C13 C14 H14 119.9 . . ?
C15 C14 H14 119.9 . . ?
C16 C15 C14 118.5(10) . . ?
C16 C15 H15 120.8 . . ?
C14 C15 H15 120.8 . . ?
C11 C16 C15 119.3(9) . . ?
C11 C16 C110 115.6(8) . . ?
C15 C16 C110 125.0(9) . . ?
C12 C17 N11 109.7(7) . . ?
C12 C17 H17A 109.7 . . ?
N11 C17 H17A 109.7 . . ?
C12 C17 H17B 109.7 . . ?
N11 C17 H17B 109.7 . . ?
H17A C17 H17B 108.2 . . ?
N11 C18 H18A 109.5 . . ?
N11 C18 H18B 109.5 . . ?
H18A C18 H18B 109.5 . . ?
N11 C18 H18C 109.5 . . ?
H18A C18 H18C 109.5 . . ?
H18B C18 H18C 109.5 . . ?
N11 C19 H19A 109.5 . . ?
N11 C19 H19B 109.5 . . ?
H19A C19 H19B 109.5 . . ?
N11 C19 H19C 109.5 . . ?
H19A C19 H19C 109.5 . . ?
H19B C19 H19C 109.5 . . ?
C16 C110 N12 107.9(7) . . ?
C16 C110 H11A 110.1 . . ?
N12 C110 H11A 110.1 . . ?
C16 C110 H11B 110.1 . . ?
N12 C110 H11B 110.1 . . ?
H11A C110 H11B 108.4 . . ?
N12 C111 H11C 109.5 . . ?
N12 C111 H11D 109.5 . . ?
H11C C111 H11D 109.5 . . ?
N12 C111 H11E 109.5 . . ?
H11C C111 H11E 109.5 . . ?
H11D C111 H11E 109.5 . . ?
N12 C112 H11F 109.5 . . ?
N12 C112 H11G 109.5 . . ?
H11F C112 H11G 109.5 . . ?
N12 C112 H11H 109.5 . . ?
H11F C112 H11H 109.5 . . ?
H11G C112 H11H 109.5 . . ?
C28 N21 C29 110.5(7) . . ?
C28 N21 C27 105.3(7) . . ?
C29 N21 C27 106.3(7) . . ?
C28 N21 Pt2 117.7(5) . . ?
C29 N21 Pt2 112.7(5) . . ?
C27 N21 Pt2 103.2(4) . . ?
C212 N22 C213 117.0(7) . . ?
C212 N22 Pt1 121.5(6) . . ?
C213 N22 Pt1 121.3(6) . . ?
C26 C21 C22 116.7(7) . . ?
C26 C21 Pt2 128.8(6) . . ?
C22 C21 Pt2 113.9(6) . . ?
C23 C22 C21 120.2(8) . . ?
C23 C22 C27 123.5(7) . . ?
C21 C22 C27 116.2(7) . . ?
C22 C23 C24 122.6(8) . . ?
C22 C23 H23 118.7 . . ?
C24 C23 H23 118.7 . . ?
C25 C24 C23 116.7(8) . . ?
C25 C24 C210 123.4(8) . . ?
C23 C24 C210 119.7(7) . . ?
C26 C25 C24 121.9(8) . . ?
C26 C25 H25 119.1 . . ?
C24 C25 H25 119.1 . . ?
C25 C26 C21 121.9(8) . . ?
C25 C26 H26 119.0 . . ?
C21 C26 H26 119.0 . . ?
C22 C27 N21 108.6(7) . . ?
C22 C27 H27A 110.0 . . ?
N21 C27 H27A 110.0 . . ?
C22 C27 H27B 110.0 . . ?
N21 C27 H27B 110.0 . . ?
H27A C27 H27B 108.4 . . ?
N21 C28 H28A 109.5 . . ?
N21 C28 H28B 109.5 . . ?
H28A C28 H28B 109.5 . . ?
N21 C28 H28C 109.5 . . ?
H28A C28 H28C 109.5 . . ?
H28B C28 H28C 109.5 . . ?
N21 C29 H29A 109.5 . . ?
N21 C29 H29B 109.5 . . ?
H29A C29 H29B 109.5 . . ?
N21 C29 H29C 109.5 . . ?
H29A C29 H29C 109.5 . . ?
H29B C29 H29C 109.5 . . ?
C211 C210 C214 118.9(8) . . ?
C211 C210 C24 123.5(8) . . ?
C214 C210 C24 117.4(8) . . ?
C210 C211 C212 121.4(9) . . ?
C210 C211 H211 119.3 . . ?
C212 C211 H211 119.3 . . ?
N22 C212 C211 121.7(8) . . ?
N22 C212 H212 119.2 . . ?
C211 C212 H212 119.2 . . ?
N22 C213 C214 123.0(9) . . ?
N22 C213 H213 118.5 . . ?
C214 C213 H213 118.5 . . ?
C213 C214 C210 117.9(9) . . ?
C213 C214 H214 121.1 . . ?
C210 C214 H214 121.1 . . ?
C38 N31 C37 109.6(6) . . ?
C38 N31 C39 108.8(6) . . ?
C37 N31 C39 107.4(6) . . ?
C38 N31 Pt2 113.4(5) . . ?
C37 N31 Pt2 104.4(4) . . ?
C39 N31 Pt2 113.0(5) . . ?
C312 N32 C313 116.2(7) . . ?
C312 N32 Pt3 122.9(6) . . ?
C313 N32 Pt3 120.9(6) . . ?
C32 C31 C36 115.6(7) . . ?
C32 C31 Pt2 115.5(5) . . ?
C36 C31 Pt2 127.7(6) . . ?
C33 C32 C31 122.7(7) . . ?
C33 C32 C37 121.6(7) . . ?
C31 C32 C37 115.4(6) . . ?
C32 C33 C34 120.1(7) . . ?
C32 C33 H33 119.9 . . ?
C34 C33 H33 119.9 . . ?
C35 C34 C33 117.0(7) . . ?
C35 C34 C310 121.8(7) . . ?
C33 C34 C310 121.1(7) . . ?
C36 C35 C34 121.6(7) . . ?
C36 C35 H35 119.2 . . ?
C34 C35 H35 119.2 . . ?
C35 C36 C31 122.8(7) . . ?
C35 C36 H36 118.6 . . ?
C31 C36 H36 118.6 . . ?
N31 C37 C32 108.4(6) . . ?
N31 C37 H37A 110.0 . . ?
C32 C37 H37A 110.0 . . ?
N31 C37 H37B 110.0 . . ?
C32 C37 H37B 110.0 . . ?
H37A C37 H37B 108.4 . . ?
N31 C38 H38A 109.5 . . ?
N31 C38 H38B 109.5 . . ?
H38A C38 H38B 109.5 . . ?
N31 C38 H38C 109.5 . . ?
H38A C38 H38C 109.5 . . ?
H38B C38 H38C 109.5 . . ?
N31 C39 H39A 109.5 . . ?
N31 C39 H39B 109.5 . . ?
H39A C39 H39B 109.5 . . ?
N31 C39 H39C 109.5 . . ?
H39A C39 H39C 109.5 . . ?
H39B C39 H39C 109.5 . . ?
C311 C310 C314 120.0(8) . . ?
C311 C310 C34 120.0(7) . . ?
C314 C310 C34 119.9(7) . . ?
C310 C311 C312 119.1(8) . . ?
C310 C311 H311 120.5 . . ?
C312 C311 H311 120.5 . . ?
N32 C312 C311 122.9(8) . . ?
N32 C312 H312 118.5 . . ?
C311 C312 H312 118.5 . . ?
C314 C313 N32 122.0(8) . . ?
C314 C313 H313 119.0 . . ?
N32 C313 H313 119.0 . . ?
C310 C314 C313 119.8(8) . . ?
C310 C314 H314 120.1 . . ?
C313 C314 H314 120.1 . . ?
C49 N41 C48 105.5(8) . . ?
C49 N41 C47 112.0(8) . . ?
C48 N41 C47 105.0(8) . . ?
C49 N41 Pt3 109.6(6) . . ?
C48 N41 Pt3 116.0(6) . . ?
C47 N41 Pt3 108.8(5) . . ?
C410 N42 C411 109.7(8) . . ?
C410 N42 C412 110.7(9) . . ?
C411 N42 C412 106.1(8) . . ?
C410 N42 Pt3 108.6(5) . . ?
C411 N42 Pt3 105.6(7) . . ?
C412 N42 Pt3 116.0(6) . . ?
C46 C41 C42 116.5(8) . . ?
C46 C41 Pt3 122.5(7) . . ?
C42 C41 Pt3 120.7(6) . . ?
C43 C42 C41 122.0(9) . . ?
C43 C42 C47 126.5(9) . . ?
C41 C42 C47 110.8(8) . . ?
C44 C43 C42 117.6(9) . . ?
C44 C43 H43 121.2 . . ?
C42 C43 H43 121.2 . . ?
C45 C44 C43 122.3(9) . . ?
C45 C44 H44 118.9 . . ?
C43 C44 H44 118.9 . . ?
C44 C45 C46 120.5(10) . . ?
C44 C45 H45 119.8 . . ?
C46 C45 H45 119.8 . . ?
C41 C46 C45 120.9(9) . . ?
C41 C46 C410 111.7(8) . . ?
C45 C46 C410 127.2(10) . . ?
C42 C47 N41 109.2(8) . . ?
C42 C47 H47A 109.8 . . ?
N41 C47 H47A 109.8 . . ?
C42 C47 H47B 109.8 . . ?
N41 C47 H47B 109.8 . . ?
H47A C47 H47B 108.3 . . ?
N41 C48 H48A 109.5 . . ?
N41 C48 H48B 109.5 . . ?
H48A C48 H48B 109.5 . . ?
N41 C48 H48C 109.5 . . ?
H48A C48 H48C 109.5 . . ?
H48B C48 H48C 109.5 . . ?
N41 C49 H49A 109.5 . . ?
N41 C49 H49B 109.5 . . ?
H49A C49 H49B 109.5 . . ?
N41 C49 H49C 109.5 . . ?
H49A C49 H49C 109.5 . . ?
H49B C49 H49C 109.5 . . ?
N42 C410 C46 109.9(9) . . ?
N42 C410 H41A 109.7 . . ?
C46 C410 H41A 109.7 . . ?
N42 C410 H41B 109.7 . . ?
C46 C410 H41B 109.7 . . ?
H41A C410 H41B 108.2 . . ?
N42 C411 H41C 109.5 . . ?
N42 C411 H41D 109.5 . . ?
H41C C411 H41D 109.5 . . ?
N42 C411 H41E 109.5 . . ?
H41C C411 H41E 109.5 . . ?
H41D C411 H41E 109.5 . . ?
N42 C412 H41F 109.5 . . ?
N42 C412 H41G 109.5 . . ?
H41F C412 H41G 109.5 . . ?
N42 C412 H41H 109.5 . . ?
H41F C412 H41H 109.5 . . ?
H41G C412 H41H 109.5 . . ?
O52 N51 O53 119.5(6) . . ?
O52 N51 O51 119.9(6) . . ?
O53 N51 O51 120.6(6) . . ?
O61 N61 O63 120.3(7) . . ?
O61 N61 O62 120.1(7) . . ?
O63 N61 O62 119.6(7) . . ?

loop_
_geom_bond_atom_site_label_1
_geom_bond_atom_site_label_2
_geom_bond_distance
_geom_bond_site_symmetry_2
_geom_bond_publ_flag
Pt1 C11 1.943(9) . ?
Pt1 N12 2.072(7) . ?
Pt1 N11 2.073(7) . ?
Pt1 N22 2.141(6) . ?
Pt2 C31 1.972(7) . ?
Pt2 C21 1.998(8) . ?
Pt2 N21 2.196(6) . ?
Pt2 N31 2.203(6) . ?
Pt3 C41 1.820(8) . ?
Pt3 N42 2.074(8) . ?
Pt3 N41 2.075(7) . ?
Pt3 N32 2.141(6) . ?
N11 C19 1.469(12) . ?
N11 C18 1.517(11) . ?
N11 C17 1.578(12) . ?
N12 C111 1.479(10) . ?
N12 C112 1.484(10) . ?
N12 C110 1.557(10) . ?
C11 C16 1.364(12) . ?
C11 C12 1.383(11) . ?
C12 C13 1.384(13) . ?
C12 C17 1.507(13) . ?
C13 C14 1.368(14) . ?
C13 H13 0.9500 . ?
C14 C15 1.413(15) . ?
C14 H14 0.9500 . ?
C15 C16 1.401(12) . ?
C15 H15 0.9500 . ?
C16 C110 1.488(12) . ?
C17 H17A 0.9900 . ?
C17 H17B 0.9900 . ?
C18 H18A 0.9800 . ?
C18 H18B 0.9800 . ?
C18 H18C 0.9800 . ?
C19 H19A 0.9800 . ?
C19 H19B 0.9800 . ?
C19 H19C 0.9800 . ?
C110 H11A 0.9900 . ?
C110 H11B 0.9900 . ?
C111 H11C 0.9800 . ?
C111 H11D 0.9800 . ?
C111 H11E 0.9800 . ?
C112 H11F 0.9800 . ?
C112 H11G 0.9800 . ?
C112 H11H 0.9800 . ?
N21 C28 1.477(11) . ?
N21 C29 1.492(10) . ?
N21 C27 1.515(10) . ?
N22 C212 1.350(10) . ?
N22 C213 1.353(10) . ?
C21 C26 1.379(10) . ?
C21 C22 1.427(10) . ?
C22 C23 1.360(11) . ?
C22 C27 1.495(11) . ?
C23 C24 1.392(11) . ?
C23 H23 0.9500 . ?
C24 C25 1.380(11) . ?
C24 C210 1.523(11) . ?
C25 C26 1.370(10) . ?
C25 H25 0.9500 . ?
C26 H26 0.9500 . ?
C27 H27A 0.9900 . ?
C27 H27B 0.9900 . ?
C28 H28A 0.9800 . ?
C28 H28B 0.9800 . ?
C28 H28C 0.9800 . ?
C29 H29A 0.9800 . ?
C29 H29B 0.9800 . ?
C29 H29C 0.9800 . ?
C210 C211 1.298(11) . ?
C210 C214 1.426(12) . ?
C211 C212 1.389(12) . ?
C211 H211 0.9500 . ?
C212 H212 0.9500 . ?
C213 C214 1.369(12) . ?
C213 H213 0.9500 . ?
C214 H214 0.9500 . ?
N31 C38 1.455(10) . ?
N31 C37 1.487(9) . ?
N31 C39 1.487(9) . ?
N32 C312 1.320(10) . ?
N32 C313 1.385(10) . ?
C31 C32 1.403(10) . ?
C31 C36 1.403(10) . ?
C32 C33 1.399(10) . ?
C32 C37 1.510(10) . ?
C33 C34 1.415(11) . ?
C33 H33 0.9500 . ?
C34 C35 1.404(10) . ?
C34 C310 1.530(11) . ?
C35 C36 1.373(10) . ?
C35 H35 0.9500 . ?
C36 H36 0.9500 . ?
C37 H37A 0.9900 . ?
C37 H37B 0.9900 . ?
C38 H38A 0.9800 . ?
C38 H38B 0.9800 . ?
C38 H38C 0.9800 . ?
C39 H39A 0.9800 . ?
C39 H39B 0.9800 . ?
C39 H39C 0.9800 . ?
C310 C311 1.339(11) . ?
C310 C314 1.346(11) . ?
C311 C312 1.393(11) . ?
C311 H311 0.9500 . ?
C312 H312 0.9500 . ?
C313 C314 1.360(11) . ?
C313 H313 0.9500 . ?
C314 H314 0.9500 . ?
N41 C49 1.439(11) . ?
N41 C48 1.513(13) . ?
N41 C47 1.514(12) . ?
N42 C410 1.464(12) . ?
N42 C411 1.477(12) . ?
N42 C412 1.483(12) . ?
C41 C46 1.363(12) . ?
C41 C42 1.449(11) . ?
C42 C43 1.406(12) . ?
C42 C47 1.510(13) . ?
C43 C44 1.382(13) . ?
C43 H43 0.9500 . ?
C44 C45 1.334(14) . ?
C44 H44 0.9500 . ?
C45 C46 1.437(13) . ?
C45 H45 0.9500 . ?
C46 C410 1.487(13) . ?
C47 H47A 0.9900 . ?
C47 H47B 0.9900 . ?
C48 H48A 0.9800 . ?
C48 H48B 0.9800 . ?
C48 H48C 0.9800 . ?
C49 H49A 0.9800 . ?
C49 H49B 0.9800 . ?
C49 H49C 0.9800 . ?
C410 H41A 0.9900 . ?
C410 H41B 0.9900 . ?
C411 H41C 0.9800 . ?
C411 H41D 0.9800 . ?
C411 H41E 0.9800 . ?
C412 H41F 0.9800 . ?
C412 H41G 0.9800 . ?
C412 H41H 0.9800 . ?
O51 N51 1.242(7) . ?
O52 N51 1.239(7) . ?
O53 N51 1.240(8) . ?
O61 N61 1.241(8) . ?
O62 N61 1.242(8) . ?
O63 N61 1.242(8) . ?

loop_
_geom_torsion_atom_site_label_1
_geom_torsion_atom_site_label_2
_geom_torsion_atom_site_label_3
_geom_torsion_atom_site_label_4
_geom_torsion
_geom_torsion_site_symmetry_1
_geom_torsion_site_symmetry_2
_geom_torsion_site_symmetry_3
_geom_torsion_site_symmetry_4
_geom_torsion_publ_flag
C11 Pt1 N11 C19 -142.3(7) . . . . ?
N12 Pt1 N11 C19 -134.0(11) . . . . ?
N22 Pt1 N11 C19 36.9(7) . . . . ?
C11 Pt1 N11 C18 94.5(7) . . . . ?
N12 Pt1 N11 C18 102.9(12) . . . . ?
N22 Pt1 N11 C18 -86.3(7) . . . . ?
C11 Pt1 N11 C17 -20.2(6) . . . . ?
N12 Pt1 N11 C17 -11.9(14) . . . . ?
N22 Pt1 N11 C17 158.9(6) . . . . ?
C11 Pt1 N12 C111 94.1(5) . . . . ?
N11 Pt1 N12 C111 85.7(12) . . . . ?
N22 Pt1 N12 C111 -85.1(5) . . . . ?
C11 Pt1 N12 C112 -144.5(7) . . . . ?
N11 Pt1 N12 C112 -152.8(10) . . . . ?
N22 Pt1 N12 C112 36.4(7) . . . . ?
C11 Pt1 N12 C110 -21.8(5) . . . . ?
N11 Pt1 N12 C110 -30.2(13) . . . . ?
N22 Pt1 N12 C110 159.0(5) . . . . ?
N12 Pt1 C11 C16 9.3(7) . . . . ?
N11 Pt1 C11 C16 -172.9(7) . . . . ?
N12 Pt1 C11 C12 -166.7(7) . . . . ?
N11 Pt1 C11 C12 11.1(7) . . . . ?
C16 C11 C12 C13 -0.1(13) . . . . ?
Pt1 C11 C12 C13 175.8(7) . . . . ?
C16 C11 C12 C17 -173.4(8) . . . . ?
Pt1 C11 C12 C17 2.4(11) . . . . ?
C11 C12 C13 C14 0.3(14) . . . . ?
C17 C12 C13 C14 172.7(10) . . . . ?
C12 C13 C14 C15 -1.1(16) . . . . ?
C13 C14 C15 C16 1.5(15) . . . . ?
C12 C11 C16 C15 0.5(13) . . . . ?
Pt1 C11 C16 C15 -175.3(7) . . . . ?
C12 C11 C16 C110 -177.0(8) . . . . ?
Pt1 C11 C16 C110 7.1(10) . . . . ?
C14 C15 C16 C11 -1.2(14) . . . . ?
C14 C15 C16 C110 176.1(9) . . . . ?
C11 C12 C17 N11 -19.5(11) . . . . ?
C13 C12 C17 N11 167.8(9) . . . . ?
C19 N11 C17 C12 151.7(8) . . . . ?
C18 N11 C17 C12 -90.4(9) . . . . ?
Pt1 N11 C17 C12 26.3(9) . . . . ?
C11 C16 C110 N12 -25.0(10) . . . . ?
C15 C16 C110 N12 157.5(8) . . . . ?
C111 N12 C110 C16 -86.6(8) . . . . ?
C112 N12 C110 C16 157.2(7) . . . . ?
Pt1 N12 C110 C16 30.2(7) . . . . ?
C21 Pt2 N21 C28 148.5(6) . . . . ?
N31 Pt2 N21 C28 -39.9(6) . . . . ?
C21 Pt2 N21 C29 -81.1(6) . . . . ?
N31 Pt2 N21 C29 90.5(6) . . . . ?
C21 Pt2 N21 C27 33.2(5) . . . . ?
N31 Pt2 N21 C27 -155.3(5) . . . . ?
N12 Pt1 N22 C212 84.8(7) . . . . ?
N11 Pt1 N22 C212 -92.7(7) . . . . ?
N12 Pt1 N22 C213 -91.4(7) . . . . ?
N11 Pt1 N22 C213 91.1(7) . . . . ?
C31 Pt2 C21 C26 -36.2(7) . . . . ?
N21 Pt2 C21 C26 153.3(7) . . . . ?
C31 Pt2 C21 C22 153.3(5) . . . . ?
N21 Pt2 C21 C22 -17.2(5) . . . . ?
C26 C21 C22 C23 1.4(10) . . . . ?
Pt2 C21 C22 C23 173.2(6) . . . . ?
C26 C21 C22 C27 -175.4(7) . . . . ?
Pt2 C21 C22 C27 -3.6(8) . . . . ?
C21 C22 C23 C24 -2.6(11) . . . . ?
C27 C22 C23 C24 174.0(7) . . . . ?
C22 C23 C24 C25 1.5(12) . . . . ?
C22 C23 C24 C210 -174.0(7) . . . . ?
C23 C24 C25 C26 0.7(12) . . . . ?
C210 C24 C25 C26 176.0(7) . . . . ?
C24 C25 C26 C21 -1.8(12) . . . . ?
C22 C21 C26 C25 0.7(11) . . . . ?
Pt2 C21 C26 C25 -169.7(6) . . . . ?
C23 C22 C27 N21 -143.4(7) . . . . ?
C21 C22 C27 N21 33.3(9) . . . . ?
C28 N21 C27 C22 -166.6(6) . . . . ?
C29 N21 C27 C22 76.1(8) . . . . ?
Pt2 N21 C27 C22 -42.7(7) . . . . ?
C25 C24 C210 C211 155.3(9) . . . . ?
C23 C24 C210 C211 -29.4(13) . . . . ?
C25 C24 C210 C214 -29.4(12) . . . . ?
C23 C24 C210 C214 145.8(8) . . . . ?
C214 C210 C211 C212 -1.7(14) . . . . ?
C24 C210 C211 C212 173.5(8) . . . . ?
C213 N22 C212 C211 -1.9(13) . . . . ?
Pt1 N22 C212 C211 -178.2(7) . . . . ?
C210 C211 C212 N22 1.9(15) . . . . ?
C212 N22 C213 C214 1.8(13) . . . . ?
Pt1 N22 C213 C214 178.2(7) . . . . ?
N22 C213 C214 C210 -1.6(14) . . . . ?
C211 C210 C214 C213 1.5(14) . . . . ?
C24 C210 C214 C213 -173.9(8) . . . . ?
C31 Pt2 N31 C38 -91.5(6) . . . . ?
N21 Pt2 N31 C38 79.4(6) . . . . ?
C31 Pt2 N31 C37 27.7(5) . . . . ?
N21 Pt2 N31 C37 -161.5(4) . . . . ?
C31 Pt2 N31 C39 144.1(6) . . . . ?
N21 Pt2 N31 C39 -45.1(6) . . . . ?
N42 Pt3 N32 C312 84.3(8) . . . . ?
N41 Pt3 N32 C312 -96.4(8) . . . . ?
N42 Pt3 N32 C313 -95.6(7) . . . . ?
N41 Pt3 N32 C313 83.6(7) . . . . ?
C21 Pt2 C31 C32 162.4(6) . . . . ?
N31 Pt2 C31 C32 -8.8(5) . . . . ?
C21 Pt2 C31 C36 -31.0(7) . . . . ?
N31 Pt2 C31 C36 157.8(7) . . . . ?
C36 C31 C32 C33 4.8(11) . . . . ?
Pt2 C31 C32 C33 173.1(6) . . . . ?
C36 C31 C32 C37 179.0(7) . . . . ?
Pt2 C31 C32 C37 -12.8(9) . . . . ?
C31 C32 C33 C34 -4.0(12) . . . . ?
C37 C32 C33 C34 -177.8(7) . . . . ?
C32 C33 C34 C35 0.8(11) . . . . ?
C32 C33 C34 C310 -176.7(7) . . . . ?
C33 C34 C35 C36 1.2(12) . . . . ?
C310 C34 C35 C36 178.7(7) . . . . ?
C34 C35 C36 C31 -0.2(12) . . . . ?
C32 C31 C36 C35 -2.8(11) . . . . ?
Pt2 C31 C36 C35 -169.3(6) . . . . ?
C38 N31 C37 C32 81.6(7) . . . . ?
C39 N31 C37 C32 -160.4(6) . . . . ?
Pt2 N31 C37 C32 -40.1(7) . . . . ?
C33 C32 C37 N31 -148.4(7) . . . . ?
C31 C32 C37 N31 37.4(9) . . . . ?
C35 C34 C310 C311 -153.7(8) . . . . ?
C33 C34 C310 C311 23.7(12) . . . . ?
C35 C34 C310 C314 22.6(11) . . . . ?
C33 C34 C310 C314 -160.0(8) . . . . ?
C314 C310 C311 C312 -0.6(13) . . . . ?
C34 C310 C311 C312 175.7(7) . . . . ?
C313 N32 C312 C311 1.3(13) . . . . ?
Pt3 N32 C312 C311 -178.7(7) . . . . ?
C310 C311 C312 N32 -0.6(14) . . . . ?
C312 N32 C313 C314 -0.8(13) . . . . ?
Pt3 N32 C313 C314 179.2(6) . . . . ?
C311 C310 C314 C313 1.1(13) . . . . ?
C34 C310 C314 C313 -175.3(7) . . . . ?
N32 C313 C314 C310 -0.3(13) . . . . ?
C41 Pt3 N41 C49 -105.3(7) . . . . ?
N42 Pt3 N41 C49 -109.8(11) . . . . ?
N32 Pt3 N41 C49 72.9(7) . . . . ?
C41 Pt3 N41 C48 135.5(7) . . . . ?
N42 Pt3 N41 C48 131.0(11) . . . . ?
N32 Pt3 N41 C48 -46.3(7) . . . . ?
C41 Pt3 N41 C47 17.4(6) . . . . ?
N42 Pt3 N41 C47 12.9(14) . . . . ?
N32 Pt3 N41 C47 -164.4(6) . . . . ?
C41 Pt3 N42 C410 21.0(7) . . . . ?
N41 Pt3 N42 C410 25.5(14) . . . . ?
N32 Pt3 N42 C410 -157.2(7) . . . . ?
C41 Pt3 N42 C411 -96.6(6) . . . . ?
N41 Pt3 N42 C411 -92.0(12) . . . . ?
N32 Pt3 N42 C411 85.2(6) . . . . ?
C41 Pt3 N42 C412 146.3(8) . . . . ?
N41 Pt3 N42 C412 150.9(10) . . . . ?
N32 Pt3 N42 C412 -31.9(8) . . . . ?
N42 Pt3 C41 C46 -11.3(7) . . . . ?
N41 Pt3 C41 C46 169.9(7) . . . . ?
N42 Pt3 C41 C42 176.0(7) . . . . ?
N41 Pt3 C41 C42 -2.8(6) . . . . ?
C46 C41 C42 C43 3.0(12) . . . . ?
Pt3 C41 C42 C43 176.1(6) . . . . ?
C46 C41 C42 C47 174.1(8) . . . . ?
Pt3 C41 C42 C47 -12.7(10) . . . . ?
C41 C42 C43 C44 1.1(13) . . . . ?
C47 C42 C43 C44 -168.6(10) . . . . ?
C42 C43 C44 C45 -4.4(15) . . . . ?
C43 C44 C45 C46 3.5(17) . . . . ?
C42 C41 C46 C45 -4.0(13) . . . . ?
Pt3 C41 C46 C45 -177.0(7) . . . . ?
C42 C41 C46 C410 171.6(8) . . . . ?
Pt3 C41 C46 C410 -1.4(11) . . . . ?
C44 C45 C46 C41 1.0(16) . . . . ?
C44 C45 C46 C410 -173.8(11) . . . . ?
C43 C42 C47 N41 -163.2(8) . . . . ?
C41 C42 C47 N41 26.2(11) . . . . ?
C49 N41 C47 C42 93.7(10) . . . . ?
C48 N41 C47 C42 -152.4(9) . . . . ?
Pt3 N41 C47 C42 -27.6(10) . . . . ?
C411 N42 C410 C46 88.3(11) . . . . ?
C412 N42 C410 C46 -155.1(9) . . . . ?
Pt3 N42 C410 C46 -26.6(10) . . . . ?
C41 C46 C410 N42 19.5(12) . . . . ?
C45 C46 C410 N42 -165.2(9) . . . . ?
